data_4000489
_journal_name_full 'Chemistry of Materials'
_journal_paper_doi 10.1021/cm049071d
_journal_year 2004
_chemical_formula_sum 'C10 H8 Co N2 O6 V2'
_chemical_formula_weight 412.99
_space_group_IT_number 2
_symmetry_cell_setting triclinic
_symmetry_space_group_name_Hall '-P 1'
_symmetry_space_group_name_H-M 'P -1'
_atom_sites_solution_hydrogens geom
_atom_sites_solution_primary direct
_atom_sites_solution_secondary difmap
_cell_angle_alpha 87.0170(10)
_cell_angle_beta 75.9610(10)
_cell_angle_gamma 75.1740(10)
_cell_formula_units_Z 2
_cell_length_a 8.1517(4)
_cell_length_b 8.5794(4)
_cell_length_c 10.1233(5)
_cell_measurement_reflns_used 5773
_cell_measurement_temperature 173(2)
_cell_measurement_theta_max 28.21
_cell_measurement_theta_min 2.46
_cell_volume 663.94(6)
_diffrn_ambient_temperature 173(2)
_diffrn_measurement_device_type 'CCD area detector'
_diffrn_measurement_method '25s frames at 0.3 deg omega increments'
_diffrn_radiation_monochromator graphite
_diffrn_radiation_source 'normal-focus sealed tube'
_diffrn_radiation_type MoK\a
_diffrn_radiation_wavelength 0.71073
_diffrn_reflns_av_R_equivalents 0.0179
_diffrn_reflns_av_sigmaI/netI 0.0203
_diffrn_reflns_limit_h_max 10
_diffrn_reflns_limit_h_min -10
_diffrn_reflns_limit_k_max 11
_diffrn_reflns_limit_k_min -11
_diffrn_reflns_limit_l_max 13
_diffrn_reflns_limit_l_min -13
_diffrn_reflns_number 6894
_diffrn_reflns_theta_max 28.27
_diffrn_reflns_theta_min 2.07
_diffrn_standards_decay_% 0
_diffrn_standards_interval_count n/a
_diffrn_standards_interval_time n/a
_diffrn_standards_number n/a
_exptl_absorpt_coefficient_mu 2.640
_exptl_absorpt_correction_T_max 0.746
_exptl_absorpt_correction_T_min 0.524
_exptl_absorpt_correction_type multi-scan
_exptl_absorpt_process_details 'computed via SADABS'
_exptl_crystal_colour 'dark brown'
_exptl_crystal_density_diffrn 2.066
_exptl_crystal_density_meas ?
_exptl_crystal_density_method 'not measured'
_exptl_crystal_description plate
_exptl_crystal_F_000 406
_exptl_crystal_size_max 0.43
_exptl_crystal_size_mid 0.25
_exptl_crystal_size_min 0.17
_refine_ls_extinction_coef n/a
_refine_ls_extinction_method none
_refine_ls_goodness_of_fit_ref 1.064
_refine_ls_hydrogen_treatment constr
_refine_ls_matrix_type full
_refine_ls_number_parameters 190
_refine_ls_number_reflns 3068
_refine_ls_number_restraints 0
_refine_ls_restrained_S_all 1.064
_refine_ls_R_factor_all 0.0252
_refine_ls_R_factor_gt 0.0242
_refine_ls_shift/su_max 0.001
_refine_ls_shift/su_mean 0.000
_refine_ls_structure_factor_coef Fsqd
_refine_ls_weighting_details 'w=1/[\s^2^(Fo^2^)+(0.035P)^2^+0.65P] where P=(Fo^2^+2Fc^2^)/3'
_refine_ls_weighting_scheme calc
_refine_ls_wR_factor_gt 0.0662
_refine_ls_wR_factor_ref 0.0669
_reflns_number_gt 2919
_reflns_number_total 3068
_reflns_threshold_expression >2sigma(I)
_cod_depositor_comments
;
The following automatic conversions were performed:
'_symmetry_cell_setting' value 'Triclinic' changed to 'triclinic'
according to '/home/saulius/struct/CIF-dictionaries/cif_core.dic'
dictionary named 'cif_core.dic' version 2.4.1 from
2010-06-29.

'_exptl_absorpt_correction_type' value 'multi-scan ' changed
to 'multi-scan' according to
'/home/saulius/struct/CIF-dictionaries/cif_core.dic' dictionary named
'cif_core.dic' version 2.4.1 from 2010-06-29.

Automatic conversion script
Id: cif_fix_enum 1527 2010-12-29 10:47:43Z saulius 

The following automatic conversions were performed:

'_exptl_crystal_density_meas' value 'none' was changed to '?' - the
value is perceived as not measured.

Automatic conversion script
Id: cif_fix_values 3008 2015-01-20 13:52:24Z robertas 
;
_cod_original_sg_symbol_H-M P-1
_cod_database_code 4000489

loop_
_symmetry_equiv_pos_as_xyz
'x, y, z'
'-x, -y, -z'

loop_
_atom_site_label
_atom_site_type_symbol
_atom_site_fract_x
_atom_site_fract_y
_atom_site_fract_z
_atom_site_U_iso_or_equiv
_atom_site_adp_type
_atom_site_occupancy
_atom_site_symmetry_multiplicity
_atom_site_calc_flag
_atom_site_refinement_flags
_atom_site_disorder_assembly
_atom_site_disorder_group
Co1 Co 0.84373(3) 0.83910(3) 0.44210(2) 0.01105(8) Uani 1 1 d . . .
V1 V 1.23116(4) 0.72646(4) 0.53016(3) 0.01209(8) Uani 1 1 d . . .
V2 V 0.62618(4) 0.58995(4) 0.30192(3) 0.01119(8) Uani 1 1 d . . .
O1 O 1.04046(18) 0.70562(18) 0.51304(15) 0.0191(3) Uani 1 1 d . . .
O2 O 1.21782(19) 0.92141(16) 0.54741(14) 0.0191(3) Uani 1 1 d . . .
O3 O 0.72873(18) 0.69764(17) 0.37047(14) 0.0181(3) Uani 1 1 d . . .
O4 O 0.39509(18) 0.64362(17) 0.38456(15) 0.0190(3) Uani 1 1 d . . .
O5 O 0.6509(2) 0.62957(18) 0.14134(14) 0.0213(3) Uani 1 1 d . . .
O6 O 0.71825(18) 0.37755(16) 0.32221(14) 0.0178(3) Uani 1 1 d . . .
N1 N 0.6668(2) 0.83587(19) 0.63407(16) 0.0142(3) Uani 1 1 d . . .
N2 N 0.0206(2) 0.8458(2) 1.24873(16) 0.0160(3) Uani 1 1 d . . .
C1 C 0.6723(3) 0.7027(2) 0.7109(2) 0.0171(4) Uani 1 1 d . . .
H1A H 0.7613 0.6107 0.6812 0.021 Uiso 1 1 calc R . .
C2 C 0.5507(3) 0.6967(2) 0.8327(2) 0.0173(4) Uani 1 1 d . . .
H2A H 0.5585 0.6022 0.8828 0.021 Uiso 1 1 calc R . .
C3 C 0.4169(2) 0.8336(2) 0.87903(19) 0.0146(3) Uani 1 1 d . . .
C4 C 0.4117(3) 0.9714(2) 0.7998(2) 0.0185(4) Uani 1 1 d . . .
H4A H 0.3250 1.0654 0.8274 0.022 Uiso 1 1 calc R . .
C5 C 0.5374(3) 0.9668(2) 0.6794(2) 0.0178(4) Uani 1 1 d . . .
H5A H 0.5318 1.0596 0.6271 0.021 Uiso 1 1 calc R . .
C6 C 0.2810(2) 0.8356(2) 1.00718(19) 0.0154(4) Uani 1 1 d . . .
C7 C 0.2116(3) 0.7037(2) 1.0483(2) 0.0204(4) Uani 1 1 d . . .
H7A H 0.2509 0.6096 0.9959 0.025 Uiso 1 1 calc R . .
C8 C 0.0833(3) 0.7140(2) 1.1680(2) 0.0206(4) Uani 1 1 d . . .
H8A H 0.0381 0.6250 1.1938 0.025 Uiso 1 1 calc R . .
C9 C 0.0877(3) 0.9729(3) 1.2080(2) 0.0234(4) Uani 1 1 d . . .
H9A H 0.0458 1.0656 1.2621 0.028 Uiso 1 1 calc R . .
C10 C 0.2152(3) 0.9734(3) 1.0901(2) 0.0230(4) Uani 1 1 d . . .
H10A H 0.2570 1.0646 1.0661 0.028 Uiso 1 1 calc R . .

loop_
_atom_site_aniso_label
_atom_site_aniso_U_11
_atom_site_aniso_U_22
_atom_site_aniso_U_33
_atom_site_aniso_U_23
_atom_site_aniso_U_13
_atom_site_aniso_U_12
Co1 0.00941(13) 0.01135(13) 0.01112(13) -0.00096(9) 0.00019(9) -0.00264(9)
V1 0.00859(15) 0.01101(15) 0.01449(16) 0.00008(11) -0.00017(11) -0.00102(11)
V2 0.01008(15) 0.01181(15) 0.01044(15) -0.00118(11) -0.00053(11) -0.00208(11)
O1 0.0111(6) 0.0249(7) 0.0203(7) 0.0041(6) -0.0025(5) -0.0044(5)
O2 0.0205(7) 0.0131(6) 0.0184(7) -0.0005(5) 0.0042(6) -0.0030(5)
O3 0.0160(7) 0.0187(7) 0.0197(7) -0.0036(5) -0.0025(6) -0.0057(5)
O4 0.0125(6) 0.0200(7) 0.0219(7) -0.0057(6) 0.0010(5) -0.0029(5)
O5 0.0272(8) 0.0205(7) 0.0135(7) 0.0002(5) -0.0031(6) -0.0031(6)
O6 0.0195(7) 0.0140(6) 0.0194(7) -0.0005(5) -0.0067(6) -0.0013(5)
N1 0.0121(7) 0.0153(7) 0.0132(7) -0.0008(6) 0.0010(6) -0.0038(6)
N2 0.0142(7) 0.0185(8) 0.0130(7) -0.0008(6) 0.0013(6) -0.0041(6)
C1 0.0147(9) 0.0143(9) 0.0186(9) -0.0011(7) 0.0011(7) -0.0016(7)
C2 0.0174(9) 0.0151(9) 0.0168(9) 0.0020(7) 0.0004(7) -0.0042(7)
C3 0.0128(8) 0.0182(9) 0.0123(8) -0.0020(7) 0.0001(7) -0.0056(7)
C4 0.0154(9) 0.0163(9) 0.0184(9) -0.0014(7) 0.0030(7) -0.0008(7)
C5 0.0152(9) 0.0164(9) 0.0173(9) 0.0026(7) 0.0019(7) -0.0022(7)
C6 0.0124(8) 0.0195(9) 0.0121(8) -0.0005(7) 0.0012(7) -0.0036(7)
C7 0.0224(10) 0.0155(9) 0.0184(9) -0.0034(7) 0.0049(8) -0.0043(8)
C8 0.0204(10) 0.0168(9) 0.0202(10) -0.0005(7) 0.0045(8) -0.0053(7)
C9 0.0243(10) 0.0227(10) 0.0203(10) -0.0095(8) 0.0073(8) -0.0106(8)
C10 0.0249(10) 0.0213(10) 0.0211(10) -0.0059(8) 0.0069(8) -0.0133(8)
